data_7123377
loop_
_publ_author_name
'Pyne, Stephen G.'
'Chervis, Philip'
'Wangngae, Sirilak'
'Thaima, Thanaphat'
'Carroll, Anthony'
'Willis, Anthony'
'Pattarawarapan, Mookda'

_publ_section_title
;
 Highly diastereoselective synthesis of enantioenriched
 anti-alpha-allyl-beta-fluoroamines
;
_journal_name_full 'Chemical Communications'
_journal_paper_doi 10.1039/C9CC02765C
_journal_year 2019
_chemical_absolute_configuration ad
_chemical_compound_source ' from U of Wollongong '
_chemical_formula_moiety 'C20 H22 F1 N1 O2 S1'
_chemical_formula_sum 'C20 H22 F N O2 S'
_chemical_formula_weight 359.46
_space_group_IT_number 4
_symmetry_cell_setting monoclinic
_symmetry_space_group_name_Hall 'P 2yb'
_symmetry_space_group_name_H-M 'P 1 21 1'
_atom_sites_solution_hydrogens difmap
_atom_sites_solution_primary direct
_audit_creation_date 18-10-29
_audit_creation_method CRYSTALS_ver_14.40
_audit_update_record
;
2019-03-21 deposited with the CCDC.    2019-04-30 downloaded from the CCDC.
;
_cell_angle_alpha 90
_cell_angle_beta 112.192(4)
_cell_angle_gamma 90
_cell_formula_units_Z 2
_cell_length_a 8.0413(3)
_cell_length_b 11.5956(3)
_cell_length_c 10.5319(3)
_cell_measurement_reflns_used 10321
_cell_measurement_temperature 150
_cell_measurement_theta_max 29
_cell_measurement_theta_min 4
_cell_volume 909.29(6)
_computing_cell_refinement 'CrysAlisPro 1.171.39.46 (Rigaku OD, 2018)'
_computing_data_collection 'CrysAlisPro 1.171.39.46 (Rigaku OD, 2018)'
_computing_data_reduction 'CrysAlisPro 1.171.39.46 (Rigaku OD, 2018)'
_computing_molecular_graphics 'PLATON (Spek, 2008)'
_computing_publication_material 'CRYSTALS (Betteridge et al., 2003)'
_computing_structure_refinement 'CRYSTALS (Betteridge et al., 2003)'
_computing_structure_solution 'SIR92 (Altomare et al., 1994)'
_diffrn_ambient_environment N~2~
_diffrn_ambient_temperature 150
_diffrn_detector 'CCD plate'
_diffrn_detector_type EosS2
_diffrn_measured_fraction_theta_full 0.996
_diffrn_measured_fraction_theta_max 0.919
_diffrn_measurement_device 'four-circle diffractometer'
_diffrn_measurement_device_type 'SuperNova, Dual, Cu at home/near, EosS2'
_diffrn_measurement_method '\w scans'
_diffrn_radiation_monochromator mirror
_diffrn_radiation_probe x-ray
_diffrn_radiation_source 'SuperMova (Mo) X-ray Source'
_diffrn_radiation_type 'Mo K\a'
_diffrn_radiation_wavelength 0.71073
_diffrn_reflns_av_R_equivalents 0.029
_diffrn_reflns_av_sigmaI/netI 0.0350
_diffrn_reflns_limit_h_max 10
_diffrn_reflns_limit_h_min -10
_diffrn_reflns_limit_k_max 15
_diffrn_reflns_limit_k_min -14
_diffrn_reflns_limit_l_max 14
_diffrn_reflns_limit_l_min -14
_diffrn_reflns_number 15813
_diffrn_reflns_theta_full 27.345
_diffrn_reflns_theta_max 29.377
_diffrn_reflns_theta_min 3.514
_diffrn_source 'micro-focus sealed X-ray tube'
_diffrn_standards_number 0
_exptl_absorpt_coefficient_mu 0.201
_exptl_absorpt_correction_T_max 0.98
_exptl_absorpt_correction_T_min 0.69
_exptl_absorpt_correction_type multi-scan
_exptl_absorpt_process_details
;
CrysAlisPro 1.171.39.46 (Rigaku Oxford Diffraction, 2018)
Empirical absorption correction using spherical harmonics,
 implemented in SCALE3 ABSPACK scaling algorithm.
;
_exptl_crystal_colour colourless
_exptl_crystal_density_diffrn 1.313
_exptl_crystal_density_method 'not measured'
_exptl_crystal_description lath
_exptl_crystal_F_000 380
_exptl_crystal_size_max 0.570
_exptl_crystal_size_mid 0.251
_exptl_crystal_size_min 0.105
_refine_diff_density_max 0.19
_refine_diff_density_min -0.27
_refine_ls_abs_structure_details 'Flack (1983), 1986 Friedel-pairs'
_refine_ls_abs_structure_Flack -0.03(5)
_refine_ls_extinction_method None
_refine_ls_goodness_of_fit_ref 1.0017
_refine_ls_hydrogen_treatment constr
_refine_ls_matrix_type full
_refine_ls_number_parameters 227
_refine_ls_number_reflns 4405
_refine_ls_number_restraints 1
_refine_ls_R_factor_all 0.0308
_refine_ls_R_factor_gt 0.0294
_refine_ls_shift/su_max 0.0005528
_refine_ls_shift/su_mean 0.0001139
_refine_ls_structure_factor_coef Fsqd
_refine_ls_weighting_details
;
 Method= Modified Sheldrick 
 w=1/[\s^2^(F^2^) + ( 0.04P)^2^ + 0.20P] 
 ,where P=(max(Fo^2^,0) + 2Fc^2^)/3 
;
_refine_ls_weighting_scheme calc
_refine_ls_wR_factor_all 0.0735
_refine_ls_wR_factor_gt 0.0723
_refine_ls_wR_factor_ref 0.0735
_reflns_limit_h_max 10
_reflns_limit_h_min -10
_reflns_limit_k_max 15
_reflns_limit_k_min -14
_reflns_limit_l_max 14
_reflns_limit_l_min 0
_reflns_number_gt 4253
_reflns_number_total 4405
_reflns_threshold_expression I>2.0\s(I)
_oxford_diffrn_Wilson_B_factor 2.27
_oxford_diffrn_Wilson_scale 0.01
_oxford_refine_ls_r_factor_ref 0.0308
_oxford_refine_ls_scale 9.4(2)
_oxford_reflns_number_all 4405
_oxford_reflns_threshold_expression_ref I>-10.0\s(I)
_oxford_structure_analysis_title 'Z:\pyn1821SNMQ\Tony_pyn1821SNMQ_ At 12: 4 on'
_cod_data_source_file c9cc02765c2.cif
_cod_data_source_block pyn1821SNMQ
_cod_original_sg_symbol_H-M 'P 1 21 1 '
_cod_database_code 7123377
_oxdiff_exptl_absorpt_empirical_details
;
Empirical correction (ABSPACK) includes:
- Absorption correction using spherical harmonics
- Frame scaling
;

loop_
_symmetry_equiv_pos_as_xyz
x,y,z
-x,y+1/2,-z

loop_
_atom_site_label
_atom_site_type_symbol
_atom_site_fract_x
_atom_site_fract_y
_atom_site_fract_z
_atom_site_U_iso_or_equiv
_atom_site_occupancy
_atom_site_adp_type
_atom_site_refinement_flags_posn
S1 S 0.54345(4) 0.33157(7) 0.53630(3) 0.0267 1.0000 Uani .
F1 F 0.85777(14) 0.35543(10) 0.22630(10) 0.0444 1.0000 Uani .
O1 O 0.43962(14) 0.26661(12) 0.41718(11) 0.0374 1.0000 Uani .
O2 O 0.45639(14) 0.41236(11) 0.59299(12) 0.0361 1.0000 Uani .
N1 N 0.68933(16) 0.40459(12) 0.49703(12) 0.0281 1.0000 Uani .
C1 C 0.7759(2) 0.50575(15) 0.57853(17) 0.0365 1.0000 Uani .
C2 C 0.9758(2) 0.49667(18) 0.63860(17) 0.0434 1.0000 Uani .
C3 C 1.0650(2) 0.4099(2) 0.61330(18) 0.0470 1.0000 Uani .
C4 C 0.9773(2) 0.31437(17) 0.51838(18) 0.0419 1.0000 Uani .
C5 C 0.7873(2) 0.34600(14) 0.42196(15) 0.0307 1.0000 Uani .
C6 C 0.7892(2) 0.42386(15) 0.30510(15) 0.0311 1.0000 Uani .
C7 C 0.6071(2) 0.46925(15) 0.21376(16) 0.0350 1.0000 Uani .
C8 C 0.61750(19) 0.54849(15) 0.10378(15) 0.0294 1.0000 Uani .
C9 C 0.7070(2) 0.65264(15) 0.13921(16) 0.0347 1.0000 Uani .
C10 C 0.7255(3) 0.72499(16) 0.0413(2) 0.0439 1.0000 Uani .
C11 C 0.6503(3) 0.69423(17) -0.09514(19) 0.0470 1.0000 Uani .
C12 C 0.5562(3) 0.59293(18) -0.13226(17) 0.0455 1.0000 Uani .
C13 C 0.5396(2) 0.51975(16) -0.03380(16) 0.0364 1.0000 Uani .
C14 C 0.65979(18) 0.23270(13) 0.66543(14) 0.0249 1.0000 Uani .
C15 C 0.7127(2) 0.26485(14) 0.80241(15) 0.0315 1.0000 Uani .
C16 C 0.8072(2) 0.18666(15) 0.90253(16) 0.0348 1.0000 Uani .
C17 C 0.8509(2) 0.07777(14) 0.86940(16) 0.0315 1.0000 Uani .
C18 C 0.7954(2) 0.04795(14) 0.73225(16) 0.0305 1.0000 Uani .
C19 C 0.69950(19) 0.12369(14) 0.62986(15) 0.0281 1.0000 Uani .
C20 C 0.9557(2) -0.00627(17) 0.97887(19) 0.0445 1.0000 Uani .
H11 H 0.7323 0.5146 0.6506 0.0451 1.0000 Uiso R
H12 H 0.7383 0.5754 0.5200 0.0426 1.0000 Uiso R
H21 H 1.0386 0.5561 0.6979 0.0510 1.0000 Uiso R
H31 H 1.1906 0.4096 0.6530 0.0570 1.0000 Uiso R
H41 H 1.0484 0.2955 0.4670 0.0491 1.0000 Uiso R
H42 H 0.9730 0.2484 0.5723 0.0508 1.0000 Uiso R
H51 H 0.7210 0.2761 0.3804 0.0352 1.0000 Uiso R
H61 H 0.8747 0.4910 0.3427 0.0347 1.0000 Uiso R
H71 H 0.5564 0.5092 0.2705 0.0426 1.0000 Uiso R
H72 H 0.5280 0.4043 0.1716 0.0426 1.0000 Uiso R
H91 H 0.7554 0.6757 0.2319 0.0420 1.0000 Uiso R
H101 H 0.7895 0.7931 0.0674 0.0522 1.0000 Uiso R
H111 H 0.6627 0.7426 -0.1635 0.0566 1.0000 Uiso R
H121 H 0.5035 0.5719 -0.2259 0.0548 1.0000 Uiso R
H131 H 0.4732 0.4501 -0.0621 0.0438 1.0000 Uiso R
H151 H 0.6845 0.3363 0.8261 0.0385 1.0000 Uiso R
H161 H 0.8472 0.2075 0.9965 0.0411 1.0000 Uiso R
H181 H 0.8190 -0.0274 0.7067 0.0364 1.0000 Uiso R
H191 H 0.6635 0.1037 0.5353 0.0334 1.0000 Uiso R
H201 H 0.9486 -0.0846 0.9411 0.0666 1.0000 Uiso R
H202 H 1.0783 0.0168 1.0225 0.0688 1.0000 Uiso R
H203 H 0.9028 -0.0083 1.0466 0.0677 1.0000 Uiso R

loop_
_atom_site_aniso_label
_atom_site_aniso_U_11
_atom_site_aniso_U_22
_atom_site_aniso_U_33
_atom_site_aniso_U_23
_atom_site_aniso_U_13
_atom_site_aniso_U_12
S1 0.02289(14) 0.03023(16) 0.02845(16) 0.00496(14) 0.01128(12) -0.00001(14)
F1 0.0571(6) 0.0445(6) 0.0459(5) 0.0036(4) 0.0356(5) 0.0091(5)
O1 0.0320(6) 0.0449(6) 0.0306(5) 0.0048(5) 0.0065(5) -0.0076(5)
O2 0.0319(5) 0.0383(6) 0.0460(6) 0.0106(5) 0.0237(5) 0.0084(5)
N1 0.0293(6) 0.0274(6) 0.0323(6) 0.0033(5) 0.0171(5) 0.0005(5)
C1 0.0364(8) 0.0354(8) 0.0418(8) -0.0022(7) 0.0195(7) -0.0054(7)
C2 0.0346(8) 0.0601(11) 0.0361(8) 0.0004(8) 0.0139(7) -0.0133(8)
C3 0.0273(7) 0.0752(13) 0.0391(9) 0.0166(9) 0.0132(7) 0.0025(9)
C4 0.0374(8) 0.0486(10) 0.0482(9) 0.0197(8) 0.0258(7) 0.0151(8)
C5 0.0338(7) 0.0290(7) 0.0365(7) 0.0052(6) 0.0216(6) 0.0044(6)
C6 0.0314(7) 0.0336(7) 0.0337(7) 0.0046(6) 0.0185(6) 0.0038(6)
C7 0.0286(7) 0.0424(9) 0.0348(8) 0.0051(7) 0.0128(6) -0.0035(7)
C8 0.0257(6) 0.0341(7) 0.0292(7) 0.0013(6) 0.0111(6) 0.0021(6)
C9 0.0379(8) 0.0338(8) 0.0311(7) 0.0003(6) 0.0114(7) 0.0007(7)
C10 0.0506(10) 0.0306(8) 0.0539(10) 0.0095(8) 0.0237(9) 0.0057(7)
C11 0.0590(11) 0.0470(10) 0.0425(9) 0.0223(8) 0.0278(9) 0.0234(9)
C12 0.0491(10) 0.0595(12) 0.0270(7) 0.0032(7) 0.0131(7) 0.0209(9)
C13 0.0335(8) 0.0407(9) 0.0333(8) -0.0048(7) 0.0108(6) 0.0035(7)
C14 0.0251(7) 0.0258(7) 0.0250(6) 0.0025(5) 0.0109(5) -0.0027(5)
C15 0.0366(8) 0.0295(7) 0.0303(7) -0.0026(6) 0.0146(6) -0.0019(6)
C16 0.0390(8) 0.0397(8) 0.0246(7) -0.0004(6) 0.0108(6) -0.0055(7)
C17 0.0261(7) 0.0344(8) 0.0347(8) 0.0082(6) 0.0123(6) -0.0051(6)
C18 0.0287(7) 0.0258(7) 0.0391(8) 0.0019(6) 0.0152(6) -0.0030(6)
C19 0.0274(7) 0.0301(7) 0.0279(7) -0.0021(6) 0.0118(6) -0.0050(6)
C20 0.0414(9) 0.0426(10) 0.0458(9) 0.0170(8) 0.0123(8) -0.0011(8)

loop_
_atom_type_symbol
_atom_type_scat_dispersion_real
_atom_type_scat_dispersion_imag
_atom_type_scat_Cromer_Mann_a1
_atom_type_scat_Cromer_Mann_b1
_atom_type_scat_Cromer_Mann_a2
_atom_type_scat_Cromer_Mann_b2
_atom_type_scat_Cromer_Mann_a3
_atom_type_scat_Cromer_Mann_b3
_atom_type_scat_Cromer_Mann_a4
_atom_type_scat_Cromer_Mann_b4
_atom_type_scat_Cromer_Mann_c
_atom_type_scat_source
C 0.0033 0.0016 2.3100 20.8439 1.0200 10.2075 1.5886 0.5687 0.8650 51.6512 0.2156 'International Tables Vol C 4.2.6.8 and 6.1.1.4'
H 0.0000 0.0000 0.4930 10.5109 0.3229 26.1257 0.1402 3.1424 0.0408 57.7998 0.0030 'International Tables Vol C 4.2.6.8 and 6.1.1.4'
F 0.0171 0.0103 3.5392 10.2825 2.6412 4.2944 1.5170 0.2615 1.0243 26.1476 0.2776 'International Tables Vol C 4.2.6.8 and 6.1.1.4'
N 0.0061 0.0033 12.2126 0.0057 3.1322 9.8933 2.0125 28.9975 1.1663 0.5826 -11.5290 'International Tables Vol C 4.2.6.8 and 6.1.1.4'
O 0.0106 0.0060 3.0485 13.2771 2.2868 5.7011 1.5463 0.3239 0.8670 32.9089 0.2508 'International Tables Vol C 4.2.6.8 and 6.1.1.4'
S 0.1246 0.1234 6.9053 1.4679 5.2034 22.2151 1.4379 0.2536 1.5863 56.1720 0.8669 'International Tables Vol C 4.2.6.8 and 6.1.1.4'

loop_
_geom_angle_atom_site_label_1
_geom_angle_atom_site_label_2
_geom_angle_atom_site_label_3
_geom_angle
_geom_angle_publ_flag
O1 S1 O2 119.74(7) yes
O1 S1 N1 106.86(7) yes
O2 S1 N1 106.27(6) yes
O1 S1 C14 107.42(7) yes
O2 S1 C14 107.85(7) yes
N1 S1 C14 108.27(7) yes
S1 N1 C1 119.87(10) yes
S1 N1 C5 118.69(10) yes
C1 N1 C5 116.80(12) yes
N1 C1 C2 112.91(15) yes
N1 C1 H11 108.4 no
C2 C1 H11 109.3 no
N1 C1 H12 108.8 no
C2 C1 H12 110.3 no
H11 C1 H12 106.9 no
C1 C2 C3 123.27(17) yes
C1 C2 H21 116.9 no
C3 C2 H21 119.8 no
C2 C3 C4 123.40(15) yes
C2 C3 H31 119.3 no
C4 C3 H31 117.2 no
C3 C4 C5 111.79(14) yes
C3 C4 H41 108.8 no
C5 C4 H41 110.1 no
C3 C4 H42 108.1 no
C5 C4 H42 109.5 no
H41 C4 H42 108.5 no
C4 C5 N1 110.93(13) yes
C4 C5 C6 111.39(12) yes
N1 C5 C6 109.20(12) yes
C4 C5 H51 109.8 no
N1 C5 H51 108.1 no
C6 C5 H51 107.4 no
C5 C6 F1 105.53(12) yes
C5 C6 C7 114.54(12) yes
F1 C6 C7 108.86(12) yes
C5 C6 H61 110.4 no
F1 C6 H61 107.8 no
C7 C6 H61 109.4 no
C6 C7 C8 112.37(13) yes
C6 C7 H71 108.0 no
C8 C7 H71 110.2 no
C6 C7 H72 109.2 no
C8 C7 H72 109.7 no
H71 C7 H72 107.3 no
C7 C8 C9 119.99(14) yes
C7 C8 C13 121.57(15) yes
C9 C8 C13 118.44(15) yes
C8 C9 C10 121.42(15) yes
C8 C9 H91 119.8 no
C10 C9 H91 118.8 no
C9 C10 C11 119.52(18) yes
C9 C10 H101 120.1 no
C11 C10 H101 120.4 no
C10 C11 C12 119.73(16) yes
C10 C11 H111 120.6 no
C12 C11 H111 119.7 no
C11 C12 C13 120.67(16) yes
C11 C12 H121 120.0 no
C13 C12 H121 119.4 no
C12 C13 C8 120.17(16) yes
C12 C13 H131 119.1 no
C8 C13 H131 120.7 no
S1 C14 C15 119.55(11) yes
S1 C14 C19 119.67(11) yes
C15 C14 C19 120.78(13) yes
C14 C15 C16 118.70(14) yes
C14 C15 H151 120.9 no
C16 C15 H151 120.4 no
C15 C16 C17 121.55(14) yes
C15 C16 H161 120.1 no
C17 C16 H161 118.3 no
C16 C17 C18 118.44(14) yes
C16 C17 C20 121.23(15) yes
C18 C17 C20 120.33(15) yes
C17 C18 C19 121.43(14) yes
C17 C18 H181 120.2 no
C19 C18 H181 118.4 no
C14 C19 C18 119.09(13) yes
C14 C19 H191 119.5 no
C18 C19 H191 121.4 no
C17 C20 H201 111.0 no
C17 C20 H202 111.4 no
H201 C20 H202 110.2 no
C17 C20 H203 108.0 no
H201 C20 H203 107.7 no
H202 C20 H203 108.5 no

loop_
_geom_bond_atom_site_label_1
_geom_bond_atom_site_label_2
_geom_bond_distance
_geom_bond_publ_flag
S1 O1 1.4308(12) yes
S1 O2 1.4283(11) yes
S1 N1 1.6218(12) yes
S1 C14 1.7545(14) yes
F1 C6 1.4027(17) yes
N1 C1 1.465(2) yes
N1 C5 1.4756(18) yes
C1 C2 1.493(2) yes
C1 H11 0.954 no
C1 H12 0.992 no
C2 C3 1.320(3) yes
C2 H21 0.938 no
C3 C4 1.480(3) yes
C3 H31 0.936 no
C4 C5 1.526(2) yes
C4 H41 0.949 no
C4 H42 0.961 no
C5 C6 1.531(2) yes
C5 H51 0.977 no
C6 C7 1.511(2) yes
C6 H61 1.015 no
C7 C8 1.505(2) yes
C7 H71 0.961 no
C7 H72 0.978 no
C8 C9 1.383(2) yes
C8 C13 1.385(2) yes
C9 C10 1.380(2) yes
C9 H91 0.943 no
C10 C11 1.379(3) yes
C10 H101 0.926 no
C11 C12 1.372(3) yes
C11 H111 0.947 no
C12 C13 1.385(2) yes
C12 H121 0.947 no
C13 H131 0.952 no
C14 C15 1.392(2) yes
C14 C19 1.389(2) yes
C15 C16 1.381(2) yes
C15 H151 0.919 no
C16 C17 1.390(2) yes
C16 H161 0.949 no
C17 C18 1.385(2) yes
C17 C20 1.502(2) yes
C18 C19 1.379(2) yes
C18 H181 0.954 no
C19 H191 0.955 no
C20 H201 0.984 no
C20 H202 0.955 no
C20 H203 0.959 no

loop_
_geom_contact_atom_site_label_1
_geom_contact_atom_site_label_2
_geom_contact_distance
_geom_contact_site_symmetry_2
_geom_contact_publ_flag
O1 C11 3.298(2) 2_645 no
O2 C12 3.413(2) 1_556 no
O2 C19 3.296(2) 2_656 no
O2 C3 3.234(2) 1_455 no
C1 C7 3.584(2) . no
C2 C6 3.365(2) . no
C4 C14 3.578(2) . no

loop_
_geom_torsion_atom_site_label_1
_geom_torsion_atom_site_label_2
_geom_torsion_atom_site_label_3
_geom_torsion_atom_site_label_4
_geom_torsion
_geom_torsion_publ_flag
O1 S1 N1 C1 160.38(12) no
O1 S1 N1 C5 -44.52(13) no
O2 S1 N1 C1 31.45(14) no
O2 S1 N1 C5 -173.45(11) no
C14 S1 N1 C1 -84.19(13) no
C14 S1 N1 C5 70.92(12) no
O1 S1 C14 C15 -154.76(13) no
O1 S1 C14 C19 25.83(15) no
O2 S1 C14 C15 -24.43(16) no
O2 S1 C14 C19 156.17(13) no
N1 S1 C14 C15 90.17(14) no
N1 S1 C14 C19 -89.23(14) no
S1 N1 C1 C2 122.42(14) no
C5 N1 C1 C2 -33.15(19) no
S1 N1 C5 C4 -102.13(14) no
S1 N1 C5 C6 134.71(11) no
C1 N1 C5 C4 53.73(18) no
C1 N1 C5 C6 -69.43(16) no
N1 C1 C2 C3 4.2(2) no
C1 C2 C3 C4 2.5(3) no
C2 C3 C4 C5 18.1(3) no
C3 C4 C5 N1 -43.95(19) no
C3 C4 C5 C6 77.92(18) no
N1 C5 C6 F1 -170.69(12) no
N1 C5 C6 C7 -50.96(18) no
C4 C5 C6 F1 66.45(16) no
C4 C5 C6 C7 -173.83(14) no
F1 C6 C7 C8 -64.16(18) no
C5 C6 C7 C8 178.00(13) no
C6 C7 C8 C9 -65.0(2) no
C6 C7 C8 C13 114.75(18) no
C7 C8 C9 C10 177.22(18) no
C13 C8 C9 C10 -2.6(3) no
C7 C8 C13 C12 -178.04(18) no
C9 C8 C13 C12 1.7(3) no
C8 C9 C10 C11 1.3(3) no
C9 C10 C11 C12 0.8(4) no
C10 C11 C12 C13 -1.6(4) no
C11 C12 C13 C8 0.3(3) no
S1 C14 C15 C16 -178.74(13) no
C19 C14 C15 C16 0.7(2) no
S1 C14 C19 C18 178.19(13) no
C15 C14 C19 C18 -1.2(2) no
C14 C15 C16 C17 0.4(3) no
C15 C16 C17 C18 -0.8(3) no
C15 C16 C17 C20 179.24(16) no
C16 C17 C18 C19 0.2(3) no
C20 C17 C18 C19 -179.81(16) no
C17 C18 C19 C14 0.8(3) no
